data_4070091
loop_
_publ_author_name
'Au, Richard H. W.'
'Jennings, Michael C.'
'Puddephatt, Richard J.'

_publ_section_title
;
 Self-Assembly of Chiral Organoplatinum(IV) Complexes with Both Carboxylic
 Acid and Amide Groups
;
_journal_issue 17
_journal_name_full Organometallics
_journal_page_first 5052
_journal_paper_doi 10.1021/om900611d
_journal_volume 28
_journal_year 2009
_chemical_formula_moiety '2(C33 H35 N4 O10 Pt), 2(C4 H8 O), C5, F6 P, F2 O2 P'
_chemical_formula_sum 'C79 H86 F8 N8 O24 P2 Pt2'
_chemical_formula_weight 1067.84
_chemical_name_systematic
; 
 ? 
;
_space_group_IT_number 2
_symmetry_cell_setting triclinic
_symmetry_space_group_name_Hall '-P 1'
_symmetry_space_group_name_H-M 'P -1'
_atom_sites_solution_hydrogens geom
_atom_sites_solution_primary direct
_atom_sites_solution_secondary difmap
_audit_creation_method SHELXL-97
_cell_angle_alpha 104.480(2)
_cell_angle_beta 99.089(3)
_cell_angle_gamma 98.003(3)
_cell_formula_units_Z 2
_cell_length_a 7.9134(4)
_cell_length_b 17.3581(9)
_cell_length_c 18.1575(11)
_cell_measurement_reflns_used 22028
_cell_measurement_temperature 150(2)
_cell_measurement_theta_max 27.48
_cell_measurement_theta_min 2.04
_cell_volume 2342.6(2)
_computing_cell_refinement 'DENZO-SMN (Otwinowski & Minor, 1997)'
_computing_data_collection 'COLLECT (Nonius, 1997-2001)'
_computing_data_reduction DENZO-SMN
_computing_molecular_graphics 'SHELXTL/PC (Sheldrick, 2001)'
_computing_publication_material SHELXTL/PC
_computing_structure_refinement 'SHELXL-97 (Sheldrick, 1997)'
_computing_structure_solution 'SHELXS-97 (Sheldrick, 1997)'
_diffrn_ambient_temperature 150(2)
_diffrn_measured_fraction_theta_full 0.993
_diffrn_measured_fraction_theta_max 0.993
_diffrn_measurement_device_type 'Nonius Kappa-CCD'
_diffrn_measurement_method '\f scans, and \w scans with \k offsets'
_diffrn_radiation_monochromator graphite
_diffrn_radiation_source 'fine-focus sealed tube'
_diffrn_radiation_type MoK\a
_diffrn_radiation_wavelength 0.71073
_diffrn_reflns_av_R_equivalents 0.065
_diffrn_reflns_av_sigmaI/netI 0.0985
_diffrn_reflns_limit_h_max 8
_diffrn_reflns_limit_h_min -9
_diffrn_reflns_limit_k_max 20
_diffrn_reflns_limit_k_min -20
_diffrn_reflns_limit_l_max 21
_diffrn_reflns_limit_l_min -20
_diffrn_reflns_number 24056
_diffrn_reflns_theta_full 25.03
_diffrn_reflns_theta_max 25.03
_diffrn_reflns_theta_min 2.65
_diffrn_standards_number 0
_exptl_absorpt_coefficient_mu 3.105
_exptl_absorpt_correction_T_max 0.8602
_exptl_absorpt_correction_T_min 0.6531
_exptl_absorpt_correction_type multi-scan
_exptl_absorpt_process_details 'DENZO-SMN (Otwinowski & Minor, 1997)'
_exptl_crystal_colour colourless
_exptl_crystal_density_diffrn 1.514
_exptl_crystal_density_method 'not measured'
_exptl_crystal_description plate
_exptl_crystal_F_000 1066
_exptl_crystal_size_max 0.15
_exptl_crystal_size_mid 0.10
_exptl_crystal_size_min 0.05
_refine_diff_density_max 0.933
_refine_diff_density_min -1.049
_refine_diff_density_rms 0.135
_refine_ls_extinction_method none
_refine_ls_goodness_of_fit_ref 1.025
_refine_ls_hydrogen_treatment constr
_refine_ls_matrix_type full
_refine_ls_number_parameters 566
_refine_ls_number_reflns 8240
_refine_ls_number_restraints 525
_refine_ls_restrained_S_all 1.007
_refine_ls_R_factor_all 0.1167
_refine_ls_R_factor_gt 0.0646
_refine_ls_shift/su_max 0.007
_refine_ls_shift/su_mean 0.000
_refine_ls_structure_factor_coef Fsqd
_refine_ls_weighting_details 'calc w=1/[\s^2^(Fo^2^)+(0.1038P)^2^+0.1173P] where P=(Fo^2^+2Fc^2^)/3'
_refine_ls_weighting_scheme calc
_refine_ls_wR_factor_gt 0.1603
_refine_ls_wR_factor_ref 0.1883
_reflns_number_gt 5199
_reflns_number_total 8240
_reflns_threshold_expression I>2\s(I)
_cod_data_source_file om900611d_si_001.cif
_cod_data_source_block 6'
_cod_depositor_comments
;
The following automatic conversions were performed:

'_symmetry_cell_setting' value 'Triclinic' changed to 'triclinic'
according to /home/saulius/struct/CIF-dictionaries/cif_core.dic
dictionary named 'cif_core.dic' version 2.4.2 from 2011-04-26.

Automatic conversion script
Id: cif_fix_values 1715 2011-07-08 13:25:40Z adriana 
;
_cod_database_code 4070091

loop_
_symmetry_equiv_pos_as_xyz
'x, y, z'
'-x, -y, -z'

loop_
_atom_site_label
_atom_site_type_symbol
_atom_site_fract_x
_atom_site_fract_y
_atom_site_fract_z
_atom_site_U_iso_or_equiv
_atom_site_adp_type
_atom_site_occupancy
_atom_site_symmetry_multiplicity
_atom_site_calc_flag
_atom_site_refinement_flags
_atom_site_disorder_assembly
_atom_site_disorder_group
Pt Pt -0.12715(5) 0.29686(2) 0.18322(2) 0.06115(19) Uani 1 1 d U . .
C1 C -0.3238(14) 0.3402(7) 0.1256(7) 0.077(3) Uani 1 1 d U . .
H1A H -0.3983 0.3606 0.1614 0.116 Uiso 1 1 calc R . .
H1B H -0.3937 0.2962 0.0817 0.116 Uiso 1 1 calc R . .
H1C H -0.2725 0.3841 0.1063 0.116 Uiso 1 1 calc R . .
C2 C -0.1405(18) 0.3857(7) 0.2791(7) 0.091(3) Uani 1 1 d U . .
H2A H -0.1513 0.4358 0.2647 0.137 Uiso 1 1 calc R . .
H2B H -0.0344 0.3950 0.3187 0.137 Uiso 1 1 calc R . .
H2C H -0.2421 0.3688 0.2999 0.137 Uiso 1 1 calc R . .
N11 N 0.0745(10) 0.2412(5) 0.2348(5) 0.0688(19) Uani 1 1 d U . .
C12 C 0.1361(13) 0.2556(8) 0.3117(7) 0.084(3) Uani 1 1 d U . .
H12A H 0.1024 0.2979 0.3475 0.101 Uiso 1 1 calc R . .
C13 C 0.2491(15) 0.2091(9) 0.3397(8) 0.097(3) Uani 1 1 d U . .
C14 C 0.2993(14) 0.1513(9) 0.2863(9) 0.094(3) Uani 1 1 d U . .
H14A H 0.3779 0.1199 0.3037 0.113 Uiso 1 1 calc R . .
C15 C 0.2395(13) 0.1368(7) 0.2075(8) 0.084(3) Uani 1 1 d U . .
H15A H 0.2753 0.0962 0.1708 0.101 Uiso 1 1 calc R . .
C16 C 0.1265(12) 0.1834(6) 0.1841(7) 0.064(2) Uani 1 1 d U . .
C17 C 0.0446(12) 0.1666(5) 0.1022(6) 0.058(2) Uani 1 1 d U . .
C18 C 0.0973(14) 0.1143(6) 0.0424(7) 0.070(2) Uani 1 1 d U . .
H18A H 0.1882 0.0862 0.0538 0.084 Uiso 1 1 calc R . .
C19 C 0.0169(14) 0.1035(6) -0.0337(7) 0.072(2) Uani 1 1 d U . .
H19A H 0.0556 0.0698 -0.0750 0.087 Uiso 1 1 calc R . .
C20 C -0.1205(13) 0.1422(6) -0.0492(6) 0.065(2) Uani 1 1 d U . .
C21 C -0.1635(13) 0.1933(5) 0.0132(6) 0.058(2) Uani 1 1 d U . .
H21A H -0.2560 0.2213 0.0035 0.069 Uiso 1 1 calc R . .
N22 N -0.0845(9) 0.2056(4) 0.0852(5) 0.0551(16) Uani 1 1 d U . .
C23 C 0.309(2) 0.2195(16) 0.4230(11) 0.144(5) Uani 1 1 d U . .
O24 O 0.3971(17) 0.1740(13) 0.4485(7) 0.229(8) Uani 1 1 d DU . .
O25 O 0.2422(18) 0.2784(9) 0.4675(7) 0.157(4) Uani 1 1 d U B .
C26 C 0.285(4) 0.2844(17) 0.5609(15) 0.204(9) Uiso 1 1 d DU . .
H26A H 0.2603 0.3344 0.5941 0.245 Uiso 0.35 1 calc PR A 1
H26B H 0.2284 0.2360 0.5733 0.245 Uiso 0.35 1 calc PR A 1
H26C H 0.4140 0.2921 0.5741 0.245 Uiso 0.65 1 d PR A 2
H26D H 0.2500 0.3338 0.5899 0.245 Uiso 0.65 1 d PR A 2
C27A C 0.469(7) 0.287(4) 0.562(4) 0.29(2) Uiso 0.35 1 d PDU B 1
H27A H 0.5367 0.3306 0.6062 0.432 Uiso 0.35 1 calc PR B 1
H27B H 0.4952 0.2966 0.5136 0.432 Uiso 0.35 1 calc PR B 1
H27C H 0.4986 0.2350 0.5660 0.432 Uiso 0.35 1 calc PR B 1
C27B C 0.259(7) 0.205(3) 0.573(3) 0.29(2) Uiso 0.65 1 d PDU B 2
H27D H 0.1746 0.1678 0.5288 0.432 Uiso 0.65 1 calc PR B 2
H27E H 0.2135 0.2081 0.6206 0.432 Uiso 0.65 1 calc PR B 2
H27F H 0.3696 0.1862 0.5778 0.432 Uiso 0.65 1 calc PR B 2
N28 N -0.2163(12) 0.1355(6) -0.1226(5) 0.079(2) Uani 1 1 d U . .
H28A H -0.2960 0.1660 -0.1241 0.095 Uiso 1 1 calc R . .
C29 C -0.201(2) 0.0866(9) -0.1939(9) 0.103(4) Uani 1 1 d U . .
O30 O -0.0929(19) 0.0450(8) -0.2001(7) 0.163(5) Uani 1 1 d U . .
O31 O -0.3175(15) 0.0970(6) -0.2496(5) 0.118(3) Uani 1 1 d U . .
C32 C -0.314(4) 0.0457(16) -0.3277(11) 0.227(10) Uani 1 1 d U . .
H32A H -0.2025 0.0622 -0.3430 0.273 Uiso 1 1 calc R . .
H32B H -0.3253 -0.0119 -0.3279 0.273 Uiso 1 1 calc R . .
C33 C -0.456(3) 0.0566(18) -0.3798(11) 0.246(13) Uani 1 1 d U . .
H33A H -0.5616 0.0507 -0.3584 0.368 Uiso 1 1 calc R . .
H33B H -0.4726 0.0158 -0.4299 0.368 Uiso 1 1 calc R . .
H33C H -0.4315 0.1108 -0.3870 0.368 Uiso 1 1 calc R . .
C41 C -0.3272(12) 0.2185(6) 0.2050(6) 0.063(2) Uani 1 1 d U . .
H41A H -0.4148 0.2501 0.2235 0.076 Uiso 1 1 calc R . .
H41B H -0.3851 0.1776 0.1556 0.076 Uiso 1 1 calc R . .
C42 C -0.2699(12) 0.1767(6) 0.2620(6) 0.056(2) Uani 1 1 d U . .
C43 C -0.2634(13) 0.2087(6) 0.3408(6) 0.067(2) Uani 1 1 d U . .
H43A H -0.2971 0.2596 0.3582 0.081 Uiso 1 1 calc R . .
C44 C -0.2098(13) 0.1690(7) 0.3945(6) 0.071(3) Uani 1 1 d U . .
H44A H -0.2097 0.1914 0.4479 0.085 Uiso 1 1 calc R . .
C45 C -0.1553(12) 0.0950(6) 0.3696(6) 0.064(2) Uani 1 1 d U . .
C46 C -0.1624(13) 0.0632(6) 0.2928(6) 0.064(2) Uani 1 1 d U . .
H46A H -0.1270 0.0128 0.2752 0.077 Uiso 1 1 calc R . .
C47 C -0.2207(11) 0.1034(6) 0.2401(6) 0.059(2) Uani 1 1 d U . .
H47A H -0.2268 0.0791 0.1865 0.071 Uiso 1 1 calc R . .
C48 C -0.0914(16) 0.0539(8) 0.4269(7) 0.081(3) Uani 1 1 d U . .
O49 O -0.0365(14) -0.0096(6) 0.4038(5) 0.098(3) Uani 1 1 d U . .
H49A H -0.0802 -0.0449 0.4232 0.146 Uiso 0.50 1 calc PR . .
O50 O -0.0958(13) 0.0838(5) 0.4978(5) 0.098(3) Uani 1 1 d U . .
H50A H -0.0684 0.0515 0.5232 0.147 Uiso 0.50 1 calc PR . .
N51 N 0.0787(12) 0.3794(5) 0.1574(6) 0.074(2) Uani 1 1 d U . .
C52 C 0.2220(15) 0.4183(6) 0.2100(8) 0.082(3) Uani 1 1 d U . .
H52A H 0.2323 0.4121 0.2610 0.098 Uiso 1 1 calc R . .
C53 C 0.3536(16) 0.4663(7) 0.1940(10) 0.101(3) Uani 1 1 d U . .
C54 C 0.3346(19) 0.4738(7) 0.1178(11) 0.107(3) Uani 1 1 d U . .
H54A H 0.4259 0.5048 0.1033 0.128 Uiso 1 1 calc R . .
C55 C 0.186(2) 0.4366(8) 0.0650(10) 0.103(3) Uani 1 1 d U . .
C56 C 0.0583(16) 0.3873(7) 0.0854(8) 0.083(3) Uani 1 1 d U . .
H56A H -0.0438 0.3591 0.0480 0.099 Uiso 1 1 calc R . .
C57 C 0.508(2) 0.5107(9) 0.2579(14) 0.129(5) Uani 1 1 d U . .
O58 O 0.5174(17) 0.4950(10) 0.3225(10) 0.179(5) Uani 1 1 d U . .
O59 O 0.6237(14) 0.5520(6) 0.2347(10) 0.197(6) Uani 1 1 d U . .
H59A H 0.7043 0.5774 0.2726 0.295 Uiso 1 1 calc R . .
C60 C 0.157(3) 0.4411(13) -0.0182(14) 0.141(5) Uani 1 1 d U . .
O61 O 0.0150(19) 0.3996(9) -0.0626(8) 0.162(5) Uani 1 1 d U . .
H61A H 0.0256 0.3910 -0.1091 0.244 Uiso 1 1 calc R . .
O62 O 0.262(2) 0.4916(9) -0.0364(10) 0.218(7) Uani 1 1 d U . .
P70 P -0.5000 0.0000 0.0000 0.0583(9) Uani 1 2 d SU . .
F71 F -0.4937(7) -0.0923(3) -0.0082(3) 0.0711(15) Uani 1 1 d U . .
F72 F -0.5636(7) 0.0086(3) 0.0806(3) 0.0684(14) Uani 1 1 d U . .
F73 F -0.3014(6) 0.0240(3) 0.0445(3) 0.0661(14) Uani 1 1 d U . .
P80 P 1.0709(9) 0.6279(4) 0.2681(5) 0.093(2) Uani 0.50 1 d PU . .
F81 F 1.232(2) 0.6190(14) 0.3231(12) 0.169(8) Uani 0.50 1 d PU . .
F82 F 1.145(3) 0.7173(13) 0.2825(19) 0.218(10) Uani 0.50 1 d PU . .
O83 O 0.941(2) 0.6185(11) 0.3067(10) 0.106(5) Uani 0.50 1 d PU . .
O84 O 1.083(3) 0.5949(13) 0.1999(11) 0.119(6) Uani 0.50 1 d PU . .
O101 O -0.4765(11) 0.2277(6) -0.1094(6) 0.116(3) Uani 1 1 d DU . .
C102 C -0.477(2) 0.3022(9) -0.1244(10) 0.122(5) Uiso 0.50 1 d PDU C 1
H10A H -0.3619 0.3249 -0.1326 0.147 Uiso 0.50 1 calc PR C 1
H10B H -0.5092 0.3414 -0.0815 0.147 Uiso 0.50 1 calc PR C 1
C103 C -0.614(5) 0.281(3) -0.1980(19) 0.159(12) Uiso 0.50 1 d PDU C 1
H10C H -0.6598 0.3298 -0.2051 0.190 Uiso 0.50 1 calc PR C 1
H10D H -0.5673 0.2572 -0.2440 0.190 Uiso 0.50 1 calc PR C 1
C104 C -0.746(5) 0.224(2) -0.185(2) 0.144(11) Uiso 0.50 1 d PDU C 1
H10E H -0.8054 0.1833 -0.2345 0.173 Uiso 0.50 1 calc PR C 1
H10F H -0.8337 0.2513 -0.1611 0.173 Uiso 0.50 1 calc PR C 1
C105 C -0.647(2) 0.1857(12) -0.1311(12) 0.154(6) Uiso 0.50 1 d PDU C 1
H10G H -0.6997 0.1885 -0.0848 0.185 Uiso 0.50 1 calc PR C 1
H10H H -0.6503 0.1281 -0.1575 0.185 Uiso 0.50 1 calc PR C 1
C106 C -0.477(2) 0.3022(9) -0.1244(10) 0.122(5) Uiso 0.50 1 d PDU C 2
H10I H -0.4865 0.2980 -0.1803 0.147 Uiso 0.50 1 calc PR C 2
H10J H -0.3731 0.3429 -0.0939 0.147 Uiso 0.50 1 calc PR C 2
C107 C -0.640(5) 0.320(3) -0.097(3) 0.186(14) Uiso 0.50 1 d PDU C 2
H10K H -0.6100 0.3611 -0.0457 0.223 Uiso 0.50 1 calc PR C 2
H10L H -0.7114 0.3413 -0.1340 0.223 Uiso 0.50 1 calc PR C 2
C108 C -0.726(6) 0.255(2) -0.091(3) 0.192(14) Uiso 0.50 1 d PDU C 2
H10M H -0.8503 0.2485 -0.1155 0.230 Uiso 0.50 1 calc PR C 2
H10N H -0.7195 0.2573 -0.0353 0.230 Uiso 0.50 1 calc PR C 2
C109 C -0.647(2) 0.1857(12) -0.1311(12) 0.154(6) Uiso 0.50 1 d PDU C 2
H10O H -0.6647 0.1386 -0.1099 0.185 Uiso 0.50 1 calc PR C 2
H10P H -0.6891 0.1685 -0.1881 0.185 Uiso 0.50 1 calc PR C 2
C201 C 0.458(8) 0.515(6) 0.476(8) 0.32(6) Uiso 0.25 1 d PDU D -1
C202 C 0.646(6) 0.521(3) 0.517(4) 0.24(2) Uiso 0.50 1 d PDU D -1
C203 C 0.703(4) 0.439(3) 0.495(3) 0.25(2) Uiso 0.50 1 d PDU D -1
C204 C 0.888(5) 0.445(3) 0.541(3) 0.28(2) Uiso 0.50 1 d PDU D -1
C205 C 1.026(5) 0.472(4) 0.497(3) 0.25(2) Uiso 0.50 1 d PDU D -1
C206 C 1.211(5) 0.476(3) 0.542(3) 0.100(15) Uiso 0.25 1 d PDU D -1

loop_
_atom_site_aniso_label
_atom_site_aniso_U_11
_atom_site_aniso_U_22
_atom_site_aniso_U_33
_atom_site_aniso_U_23
_atom_site_aniso_U_13
_atom_site_aniso_U_12
Pt 0.0707(3) 0.0494(3) 0.0691(3) 0.0190(2) 0.0249(2) 0.01316(18)
C1 0.093(6) 0.089(8) 0.078(7) 0.044(6) 0.037(5) 0.045(6)
C2 0.124(10) 0.079(7) 0.072(7) 0.010(5) 0.035(6) 0.030(6)
N11 0.060(4) 0.070(5) 0.078(5) 0.033(4) 0.009(4) 0.000(4)
C12 0.056(6) 0.109(8) 0.081(6) 0.025(6) 0.011(5) -0.003(5)
C13 0.058(6) 0.140(10) 0.096(6) 0.060(6) 0.000(6) -0.010(6)
C14 0.056(6) 0.136(10) 0.118(7) 0.082(7) 0.022(6) 0.019(6)
C15 0.066(6) 0.102(8) 0.111(7) 0.067(6) 0.033(6) 0.022(5)
C16 0.046(5) 0.071(6) 0.090(5) 0.043(5) 0.024(4) 0.007(4)
C17 0.053(5) 0.048(5) 0.084(5) 0.026(4) 0.028(4) 0.009(4)
C18 0.074(6) 0.050(5) 0.103(6) 0.032(5) 0.040(5) 0.024(5)
C19 0.087(7) 0.057(6) 0.085(6) 0.017(5) 0.054(5) 0.020(5)
C20 0.075(6) 0.054(5) 0.075(5) 0.025(4) 0.035(5) 0.006(4)
C21 0.075(6) 0.042(5) 0.064(5) 0.018(4) 0.025(4) 0.014(4)
N22 0.054(4) 0.045(4) 0.074(4) 0.023(3) 0.025(3) 0.009(3)
C23 0.094(10) 0.261(17) 0.101(8) 0.087(9) 0.029(8) 0.030(10)
O24 0.162(11) 0.48(2) 0.114(9) 0.131(12) 0.038(8) 0.183(15)
O25 0.163(10) 0.194(12) 0.088(7) 0.035(7) -0.023(7) 0.011(8)
N28 0.096(6) 0.081(6) 0.069(5) 0.021(5) 0.038(4) 0.015(5)
C29 0.144(11) 0.092(9) 0.077(6) 0.015(7) 0.037(7) 0.030(8)
O30 0.240(13) 0.162(11) 0.116(9) 0.024(7) 0.068(8) 0.121(10)
O31 0.179(9) 0.115(7) 0.061(5) 0.021(5) 0.028(5) 0.031(6)
C32 0.32(2) 0.27(2) 0.072(8) -0.006(13) 0.034(12) 0.09(2)
C33 0.19(2) 0.39(4) 0.083(11) 0.003(18) -0.005(11) -0.05(2)
C41 0.065(5) 0.070(5) 0.060(6) 0.023(5) 0.020(4) 0.014(4)
C42 0.063(5) 0.051(5) 0.052(5) 0.014(4) 0.016(4) 0.003(4)
C43 0.073(6) 0.072(6) 0.066(5) 0.021(5) 0.028(5) 0.023(5)
C44 0.078(7) 0.088(7) 0.053(6) 0.022(5) 0.020(5) 0.020(5)
C45 0.068(6) 0.073(6) 0.057(5) 0.027(5) 0.016(5) 0.009(5)
C46 0.070(6) 0.062(6) 0.058(5) 0.012(4) 0.008(5) 0.013(5)
C47 0.061(5) 0.064(5) 0.051(5) 0.017(4) 0.012(4) 0.006(4)
C48 0.101(8) 0.088(7) 0.066(6) 0.032(6) 0.028(6) 0.026(6)
O49 0.141(8) 0.091(6) 0.074(6) 0.035(5) 0.025(5) 0.037(6)
O50 0.141(7) 0.108(6) 0.065(5) 0.040(5) 0.026(5) 0.053(6)
N51 0.086(5) 0.053(4) 0.090(6) 0.020(4) 0.037(4) 0.011(4)
C52 0.084(6) 0.042(5) 0.115(8) 0.011(6) 0.032(5) 0.004(4)
C53 0.081(6) 0.049(6) 0.177(9) 0.025(7) 0.049(6) 0.012(4)
C54 0.101(7) 0.059(7) 0.193(10) 0.050(8) 0.086(7) 0.032(6)
C55 0.118(8) 0.076(8) 0.160(9) 0.072(7) 0.075(6) 0.038(6)
C56 0.096(7) 0.063(6) 0.108(7) 0.041(6) 0.043(6) 0.020(5)
C57 0.081(8) 0.057(8) 0.220(12) -0.013(10) 0.042(8) -0.002(6)
O58 0.127(9) 0.171(13) 0.188(11) -0.029(10) 0.012(9) 0.022(8)
O59 0.096(7) 0.086(7) 0.396(19) 0.051(10) 0.063(9) -0.010(5)
C60 0.163(13) 0.150(14) 0.188(11) 0.124(12) 0.102(8) 0.068(9)
O61 0.181(11) 0.207(14) 0.165(10) 0.120(10) 0.079(7) 0.077(8)
O62 0.284(15) 0.184(13) 0.280(17) 0.171(13) 0.158(13) 0.041(10)
P70 0.058(2) 0.056(2) 0.062(2) 0.0168(18) 0.0145(17) 0.0119(16)
F71 0.064(3) 0.058(3) 0.093(4) 0.021(3) 0.020(3) 0.014(3)
F72 0.066(3) 0.080(4) 0.063(4) 0.019(3) 0.021(3) 0.016(3)
F73 0.051(3) 0.072(3) 0.073(4) 0.018(3) 0.011(2) 0.010(2)
P80 0.082(4) 0.089(4) 0.100(5) 0.005(4) 0.028(4) 0.016(3)
F81 0.126(11) 0.195(17) 0.140(13) -0.021(13) -0.015(10) 0.053(13)
F82 0.183(19) 0.117(10) 0.35(3) 0.079(12) 0.075(19) -0.048(12)
O83 0.124(10) 0.099(11) 0.083(11) 0.009(9) 0.041(9) -0.008(9)
O84 0.154(15) 0.184(14) 0.096(8) 0.101(9) 0.076(9) 0.113(13)
O101 0.094(6) 0.103(6) 0.161(8) 0.064(6) 0.012(6) 0.021(5)

loop_
_atom_type_symbol
_atom_type_description
_atom_type_scat_dispersion_real
_atom_type_scat_dispersion_imag
_atom_type_scat_source
C C 0.0033 0.0016 'International Tables Vol C Tables 4.2.6.8 and 6.1.1.4'
H H 0.0000 0.0000 'International Tables Vol C Tables 4.2.6.8 and 6.1.1.4'
N N 0.0061 0.0033 'International Tables Vol C Tables 4.2.6.8 and 6.1.1.4'
O O 0.0106 0.0060 'International Tables Vol C Tables 4.2.6.8 and 6.1.1.4'
F F 0.0171 0.0103 'International Tables Vol C Tables 4.2.6.8 and 6.1.1.4'
P P 0.1023 0.0942 'International Tables Vol C Tables 4.2.6.8 and 6.1.1.4'
Pt Pt -1.7033 8.3905 'International Tables Vol C Tables 4.2.6.8 and 6.1.1.4'

loop_
_geom_angle_atom_site_label_1
_geom_angle_atom_site_label_2
_geom_angle_atom_site_label_3
_geom_angle
_geom_angle_site_symmetry_1
_geom_angle_site_symmetry_3
C2 Pt C1 85.5(5) . .
C2 Pt C41 90.5(5) . .
C1 Pt C41 86.0(4) . .
C2 Pt N22 174.2(4) . .
C1 Pt N22 98.9(4) . .
C41 Pt N22 93.6(3) . .
C2 Pt N11 99.6(4) . .
C1 Pt N11 174.7(4) . .
C41 Pt N11 92.5(3) . .
N22 Pt N11 76.1(3) . .
C2 Pt N51 90.1(4) . .
C1 Pt N51 92.6(4) . .
C41 Pt N51 178.4(4) . .
N22 Pt N51 85.9(3) . .
N11 Pt N51 88.8(3) . .
Pt C1 H1A 109.5 . .
Pt C1 H1B 109.5 . .
H1A C1 H1B 109.5 . .
Pt C1 H1C 109.5 . .
H1A C1 H1C 109.5 . .
H1B C1 H1C 109.5 . .
Pt C2 H2A 109.5 . .
Pt C2 H2B 109.5 . .
H2A C2 H2B 109.5 . .
Pt C2 H2C 109.5 . .
H2A C2 H2C 109.5 . .
H2B C2 H2C 109.5 . .
C16 N11 C12 119.6(10) . .
C16 N11 Pt 114.7(7) . .
C12 N11 Pt 125.4(8) . .
N11 C12 C13 121.1(12) . .
N11 C12 H12A 119.4 . .
C13 C12 H12A 119.4 . .
C14 C13 C12 117.4(12) . .
C14 C13 C23 120.1(15) . .
C12 C13 C23 122.4(16) . .
C13 C14 C15 122.0(12) . .
C13 C14 H14A 119.0 . .
C15 C14 H14A 119.0 . .
C16 C15 C14 117.6(12) . .
C16 C15 H15A 121.2 . .
C14 C15 H15A 121.2 . .
N11 C16 C15 122.2(11) . .
N11 C16 C17 116.7(8) . .
C15 C16 C17 120.8(11) . .
N22 C17 C18 119.4(10) . .
N22 C17 C16 117.4(9) . .
C18 C17 C16 123.2(9) . .
C19 C18 C17 119.8(9) . .
C19 C18 H18A 120.1 . .
C17 C18 H18A 120.1 . .
C18 C19 C20 119.4(9) . .
C18 C19 H19A 120.3 . .
C20 C19 H19A 120.3 . .
C21 C20 C19 117.1(10) . .
C21 C20 N28 117.1(9) . .
C19 C20 N28 125.8(10) . .
N22 C21 C20 123.7(9) . .
N22 C21 H21A 118.2 . .
C20 C21 H21A 118.2 . .
C21 N22 C17 120.6(8) . .
C21 N22 Pt 124.4(6) . .
C17 N22 Pt 114.7(7) . .
O24 C23 O25 124.8(17) . .
O24 C23 C13 123(2) . .
O25 C23 C13 111.9(17) . .
C23 O25 C26 113.6(16) . .
C27B C26 C27A 94(4) . .
C27B C26 O25 111(3) . .
C27A C26 O25 92(4) . .
C27B C26 H26A 126.4 . .
C27A C26 H26A 113.2 . .
O25 C26 H26A 113.2 . .
C27B C26 H26B 20.3 . .
C27A C26 H26B 113.2 . .
O25 C26 H26B 113.2 . .
H26A C26 H26B 110.6 . .
C27B C26 H26C 94.0 . .
C27A C26 H26C 12.9 . .
O25 C26 H26C 104.2 . .
H26A C26 H26C 103.1 . .
H26B C26 H26C 111.9 . .
C27B C26 H26D 127.7 . .
C27A C26 H26D 117.7 . .
O25 C26 H26D 108.6 . .
H26A C26 H26D 5.8 . .
H26B C26 H26D 110.5 . .
H26C C26 H26D 108.1 . .
C26 C27A H26C 24.9 . .
C26 C27A H27A 109.5 . .
H26C C27A H27A 86.5 . .
C26 C27A H27B 109.5 . .
H26C C27A H27B 128.5 . .
H27A C27A H27B 109.5 . .
C26 C27A H27C 109.5 . .
H26C C27A H27C 110.2 . .
H27A C27A H27C 109.5 . .
H27B C27A H27C 109.5 . .
C26 C27B H27D 109.5 . .
C26 C27B H27E 109.4 . .
H27D C27B H27E 109.5 . .
C26 C27B H27F 109.5 . .
H27D C27B H27F 109.5 . .
H27E C27B H27F 109.5 . .
C29 N28 C20 128.0(11) . .
C29 N28 H28A 116.0 . .
C20 N28 H28A 116.0 . .
O30 C29 O31 128.1(14) . .
O30 C29 N28 122.5(15) . .
O31 C29 N28 109.4(12) . .
C29 O31 C32 113.1(14) . .
C33 C32 O31 107(2) . .
C33 C32 H32A 110.4 . .
O31 C32 H32A 110.4 . .
C33 C32 H32B 110.4 . .
O31 C32 H32B 110.4 . .
H32A C32 H32B 108.6 . .
C32 C33 H33A 109.5 . .
C32 C33 H33B 109.5 . .
H33A C33 H33B 109.5 . .
C32 C33 H33C 109.5 . .
H33A C33 H33C 109.5 . .
H33B C33 H33C 109.5 . .
C42 C41 Pt 114.4(7) . .
C42 C41 H41A 108.7 . .
Pt C41 H41A 108.7 . .
C42 C41 H41B 108.7 . .
Pt C41 H41B 108.7 . .
H41A C41 H41B 107.6 . .
C47 C42 C43 116.6(9) . .
C47 C42 C41 121.3(9) . .
C43 C42 C41 122.1(9) . .
C44 C43 C42 122.0(10) . .
C44 C43 H43A 119.0 . .
C42 C43 H43A 119.0 . .
C43 C44 C45 119.3(10) . .
C43 C44 H44A 120.4 . .
C45 C44 H44A 120.4 . .
C46 C45 C44 119.0(9) . .
C46 C45 C48 121.4(10) . .
C44 C45 C48 119.6(10) . .
C45 C46 C47 120.5(10) . .
C45 C46 H46A 119.8 . .
C47 C46 H46A 119.8 . .
C42 C47 C46 122.6(10) . .
C42 C47 H47A 118.7 . .
C46 C47 H47A 118.7 . .
O49 C48 O50 122.4(11) . .
O49 C48 C45 118.4(11) . .
O50 C48 C45 119.2(11) . .
C48 O49 H49A 109.5 . .
C48 O50 H50A 109.5 . .
C52 N51 C56 120.5(10) . .
C52 N51 Pt 122.1(8) . .
C56 N51 Pt 117.4(8) . .
N51 C52 C53 122.8(14) . .
N51 C52 H52A 118.6 . .
C53 C52 H52A 118.6 . .
C52 C53 C54 117.2(14) . .
C52 C53 C57 119.3(17) . .
C54 C53 C57 123.5(14) . .
C55 C54 C53 120.0(13) . .
C55 C54 H54A 120.0 . .
C53 C54 H54A 120.0 . .
C54 C55 C56 119.4(15) . .
C54 C55 C60 123.0(15) . .
C56 C55 C60 117.4(16) . .
N51 C56 C55 120.1(13) . .
N51 C56 H56A 120.0 . .
C55 C56 H56A 120.0 . .
O58 C57 O59 128(2) . .
O58 C57 C53 118.1(16) . .
O59 C57 C53 113(2) . .
C57 O59 H59A 109.5 . .
O62 C60 O61 125(2) . .
O62 C60 C55 119(2) . .
O61 C60 C55 116.2(16) . .
C60 O61 H61A 109.5 . .
F71 P70 F71 180.0 2_455 .
F71 P70 F73 90.2(3) 2_455 .
F71 P70 F73 89.8(3) . .
F71 P70 F73 89.8(3) 2_455 2_455
F71 P70 F73 90.2(3) . 2_455
F73 P70 F73 180.0 . 2_455
F71 P70 F72 90.6(3) 2_455 2_455
F71 P70 F72 89.4(3) . 2_455
F73 P70 F72 89.3(3) . 2_455
F73 P70 F72 90.7(3) 2_455 2_455
F71 P70 F72 89.4(3) 2_455 .
F71 P70 F72 90.6(3) . .
F73 P70 F72 90.7(3) . .
F73 P70 F72 89.3(3) 2_455 .
F72 P70 F72 180.0 2_455 .
O84 P80 O83 131.2(14) . .
O84 P80 F82 105.3(17) . .
O83 P80 F82 110.7(14) . .
O84 P80 F81 108.0(11) . .
O83 P80 F81 103.6(13) . .
F82 P80 F81 90.4(14) . .
C105 O101 C102 107.1(12) . .
O101 C102 C103 103(2) . .
O101 C102 H10A 111.3 . .
C103 C102 H10A 111.3 . .
O101 C102 H10B 111.3 . .
C103 C102 H10B 111.3 . .
H10A C102 H10B 109.2 . .
C104 C103 C102 103(3) . .
C104 C103 H10C 111.1 . .
C102 C103 H10C 111.1 . .
C104 C103 H10D 111.1 . .
C102 C103 H10D 111.1 . .
H10C C103 H10D 109.1 . .
C103 C104 C105 104(2) . .
C103 C104 H10E 111.1 . .
C105 C104 H10E 111.1 . .
C103 C104 H10F 111.1 . .
C105 C104 H10F 111.1 . .
H10E C104 H10F 109.0 . .
O101 C105 C104 107.8(19) . .
O101 C105 H10G 110.1 . .
C104 C105 H10G 110.1 . .
O101 C105 H10H 110.1 . .
C104 C105 H10H 110.1 . .
H10G C105 H10H 108.5 . .
C108 C107 H10K 109.8 . .
C108 C107 H10L 109.8 . .
H10K C107 H10L 108.2 . .
C107 C108 H10M 110.3 . .
C107 C108 H10N 110.3 . .
H10M C108 H10N 108.6 . .
C203 C202 C201 110.2(10) . .
C202 C203 C204 109.9(10) . .
C205 C204 C203 111.1(10) . .
C204 C205 C206 111.4(10) . .

loop_
_geom_bond_atom_site_label_1
_geom_bond_atom_site_label_2
_geom_bond_distance
_geom_bond_site_symmetry_2
Pt C2 2.044(11) .
Pt C1 2.071(10) .
Pt C41 2.093(10) .
Pt N22 2.173(8) .
Pt N11 2.183(8) .
Pt N51 2.204(9) .
C1 H1A 0.9800 .
C1 H1B 0.9800 .
C1 H1C 0.9800 .
C2 H2A 0.9800 .
C2 H2B 0.9800 .
C2 H2C 0.9800 .
N11 C16 1.342(13) .
N11 C12 1.351(14) .
C12 C13 1.405(17) .
C12 H12A 0.9500 .
C13 C14 1.360(19) .
C13 C23 1.47(2) .
C14 C15 1.381(17) .
C14 H14A 0.9500 .
C15 C16 1.373(14) .
C15 H15A 0.9500 .
C16 C17 1.463(15) .
C17 N22 1.339(11) .
C17 C18 1.390(14) .
C18 C19 1.381(15) .
C18 H18A 0.9500 .
C19 C20 1.382(14) .
C19 H19A 0.9500 .
C20 C21 1.375(13) .
C20 N28 1.395(13) .
C21 N22 1.307(12) .
C21 H21A 0.9500 .
C23 O24 1.25(2) .
C23 O25 1.36(2) .
O25 C26 1.65(3) .
C26 C27B 1.44(4) .
C26 C27A 1.44(4) .
C26 H26A 0.9900 .
C26 H26B 0.9900 .
C26 H26C 0.9900 .
C26 H26D 0.9900 .
C27A H26C 0.5265 .
C27A H27A 0.9800 .
C27A H27B 0.9800 .
C27A H27C 0.9800 .
C27B H27D 0.9800 .
C27B H27E 0.9800 .
C27B H27F 0.9800 .
N28 C29 1.391(16) .
N28 H28A 0.8800 .
C29 O30 1.197(16) .
C29 O31 1.321(17) .
O31 C32 1.48(2) .
C32 C33 1.42(3) .
C32 H32A 0.9900 .
C32 H32B 0.9900 .
C33 H33A 0.9800 .
C33 H33B 0.9800 .
C33 H33C 0.9800 .
C41 C42 1.456(13) .
C41 H41A 0.9900 .
C41 H41B 0.9900 .
C42 C47 1.365(12) .
C42 C43 1.390(13) .
C43 C44 1.377(14) .
C43 H43A 0.9500 .
C44 C45 1.401(14) .
C44 H44A 0.9500 .
C45 C46 1.354(14) .
C45 C48 1.467(15) .
C46 C47 1.378(13) .
C46 H46A 0.9500 .
C47 H47A 0.9500 .
C48 O49 1.241(13) .
C48 O50 1.271(13) .
O49 H49A 0.8400 .
O50 H50A 0.8400 .
N51 C52 1.333(14) .
N51 C56 1.335(14) .
C52 C53 1.356(16) .
C52 H52A 0.9500 .
C53 C54 1.41(2) .
C53 C57 1.51(2) .
C54 C55 1.36(2) .
C54 H54A 0.9500 .
C55 C56 1.388(16) .
C55 C60 1.51(2) .
C56 H56A 0.9500 .
C57 O58 1.26(2) .
C57 O59 1.27(2) .
O59 H59A 0.8400 .
C60 O62 1.26(2) .
C60 O61 1.28(2) .
O61 H61A 0.8400 .
P70 F71 1.581(5) 2_455
P70 F71 1.581(5) .
P70 F73 1.595(5) .
P70 F73 1.595(5) 2_455
P70 F72 1.601(5) 2_455
P70 F72 1.601(5) .
P80 O84 1.251(18) .
P80 O83 1.348(18) .
P80 F82 1.52(2) .
P80 F81 1.540(19) .
O101 C105 1.385(14) .
O101 C102 1.388(14) .
C102 C103 1.51(2) .
C102 H10A 0.9900 .
C102 H10B 0.9900 .
C103 C104 1.42(5) .
C103 H10C 0.9900 .
C103 H10D 0.9900 .
C104 C105 1.50(2) .
C104 H10E 0.9900 .
C104 H10F 0.9900 .
C105 H10G 0.9900 .
C105 H10H 0.9900 .
C107 C108 1.26(5) .
C107 H10K 0.9900 .
C107 H10L 0.9900 .
C108 H10M 0.9900 .
C108 H10N 0.9900 .
C201 C202 1.538(10) .
C202 C203 1.538(10) .
C203 C204 1.539(10) .
C204 C205 1.530(10) .
C205 C206 1.537(10) .

loop_
_geom_hbond_atom_site_label_D
_geom_hbond_atom_site_label_H
_geom_hbond_atom_site_label_A
_geom_hbond_distance_DH
_geom_hbond_distance_HA
_geom_hbond_distance_DA
_geom_hbond_angle_DHA
_geom_hbond_site_symmetry_A
N28 H28A O101 0.88 1.91 2.782(13) 169.1 .
O49 H49A O50 0.84 2.14 2.623(11) 116.6 2_556
O50 H50A O49 0.84 1.81 2.623(11) 162.4 2_556
O59 H59A O83 0.84 1.85 2.60(2) 146.5 .
O61 H61A O84 0.84 1.82 2.52(2) 139.3 2_665

loop_
_geom_torsion_atom_site_label_1
_geom_torsion_atom_site_label_2
_geom_torsion_atom_site_label_3
_geom_torsion_atom_site_label_4
_geom_torsion
C2 Pt N11 C16 -174.3(7)
C1 Pt N11 C16 21(4)
C41 Pt N11 C16 94.8(7)
N22 Pt N11 C16 1.7(6)
N51 Pt N11 C16 -84.4(7)
C2 Pt N11 C12 11.7(9)
C1 Pt N11 C12 -153(4)
C41 Pt N11 C12 -79.2(9)
N22 Pt N11 C12 -172.3(9)
N51 Pt N11 C12 101.6(9)
C16 N11 C12 C13 -2.3(15)
Pt N11 C12 C13 171.5(7)
N11 C12 C13 C14 2.5(16)
N11 C12 C13 C23 -175.8(13)
C12 C13 C14 C15 -1.5(18)
C23 C13 C14 C15 176.9(12)
C13 C14 C15 C16 0.2(17)
C12 N11 C16 C15 0.9(14)
Pt N11 C16 C15 -173.5(7)
C12 N11 C16 C17 175.4(8)
Pt N11 C16 C17 1.0(10)
C14 C15 C16 N11 0.1(15)
C14 C15 C16 C17 -174.1(9)
N11 C16 C17 N22 -5.0(12)
C15 C16 C17 N22 169.5(8)
N11 C16 C17 C18 173.4(9)
C15 C16 C17 C18 -12.0(14)
N22 C17 C18 C19 0.4(14)
C16 C17 C18 C19 -178.1(9)
C17 C18 C19 C20 -2.9(15)
C18 C19 C20 C21 3.3(14)
C18 C19 C20 N28 -178.5(9)
C19 C20 C21 N22 -1.4(14)
N28 C20 C21 N22 -179.7(8)
C20 C21 N22 C17 -1.2(14)
C20 C21 N22 Pt 172.0(7)
C18 C17 N22 C21 1.7(13)
C16 C17 N22 C21 -179.8(8)
C18 C17 N22 Pt -172.1(7)
C16 C17 N22 Pt 6.4(10)
C2 Pt N22 C21 -134(4)
C1 Pt N22 C21 3.9(8)
C41 Pt N22 C21 90.4(7)
N11 Pt N22 C21 -177.9(8)
N51 Pt N22 C21 -88.1(7)
C2 Pt N22 C17 39(4)
C1 Pt N22 C17 177.4(6)
C41 Pt N22 C17 -96.1(6)
N11 Pt N22 C17 -4.4(6)
N51 Pt N22 C17 85.4(6)
C14 C13 C23 O24 -5(3)
C12 C13 C23 O24 173.6(16)
C14 C13 C23 O25 -178.3(14)
C12 C13 C23 O25 0(2)
O24 C23 O25 C26 -1(3)
C13 C23 O25 C26 172.6(14)
C23 O25 C26 C27B -44(3)
C23 O25 C26 C27A 50(4)
C21 C20 N28 C29 -178.0(11)
C19 C20 N28 C29 3.7(18)
C20 N28 C29 O30 -3(2)
C20 N28 C29 O31 179.1(10)
O30 C29 O31 C32 4(3)
N28 C29 O31 C32 -178.7(16)
C29 O31 C32 C33 174(2)
C2 Pt C41 C42 -82.7(8)
C1 Pt C41 C42 -168.1(8)
N22 Pt C41 C42 93.2(7)
N11 Pt C41 C42 17.0(8)
N51 Pt C41 C42 165(12)
Pt C41 C42 C47 -90.1(10)
Pt C41 C42 C43 90.3(10)
C47 C42 C43 C44 0.2(14)
C41 C42 C43 C44 179.8(9)
C42 C43 C44 C45 1.8(16)
C43 C44 C45 C46 -2.2(15)
C43 C44 C45 C48 177.6(10)
C44 C45 C46 C47 0.7(15)
C48 C45 C46 C47 -179.1(10)
C43 C42 C47 C46 -1.8(14)
C41 C42 C47 C46 178.6(9)
C45 C46 C47 C42 1.4(15)
C46 C45 C48 O49 3.0(17)
C44 C45 C48 O49 -176.8(11)
C46 C45 C48 O50 -176.3(11)
C44 C45 C48 O50 4.0(17)
C2 Pt N51 C52 52.8(9)
C1 Pt N51 C52 138.3(8)
C41 Pt N51 C52 166(12)
N22 Pt N51 C52 -123.0(8)
N11 Pt N51 C52 -46.8(8)
C2 Pt N51 C56 -129.6(8)
C1 Pt N51 C56 -44.1(8)
C41 Pt N51 C56 -17(12)
N22 Pt N51 C56 54.6(8)
N11 Pt N51 C56 130.8(8)
C56 N51 C52 C53 -0.7(16)
Pt N51 C52 C53 176.8(8)
N51 C52 C53 C54 -0.4(16)
N51 C52 C53 C57 177.5(11)
C52 C53 C54 C55 2.8(18)
C57 C53 C54 C55 -175.1(12)
C53 C54 C55 C56 -4.0(19)
C53 C54 C55 C60 -179.3(13)
C52 N51 C56 C55 -0.4(16)
Pt N51 C56 C55 -178.1(8)
C54 C55 C56 N51 2.8(18)
C60 C55 C56 N51 178.4(12)
C52 C53 C57 O58 7(2)
C54 C53 C57 O58 -174.9(16)
C52 C53 C57 O59 178.4(12)
C54 C53 C57 O59 -4(2)
C54 C55 C60 O62 -12(2)
C56 C55 C60 O62 173.0(15)
C54 C55 C60 O61 176.4(15)
C56 C55 C60 O61 1(2)
C105 O101 C102 C103 -36(2)
O101 C102 C103 C104 40(3)
C102 C103 C104 C105 -28(4)
C102 O101 C105 C104 19(2)
C103 C104 C105 O101 7(3)
C201 C202 C203 C204 -177(6)
C202 C203 C204 C205 -88(5)
C203 C204 C205 C206 -179(4)
